data_4506261
loop_
_publ_author_name
'Li, Xinfa'
'Huang, Yuanbiao'
'Cao, Rong'

_publ_section_title
;
 Three-Dimensional Pillared-Layer 3d-4f Heterometallic Coordination
 Polymers With or Without Halides
;
_journal_issue 7
_journal_name_full 'Crystal Growth &amp; Design'
_journal_page_first 3549
_journal_paper_doi 10.1021/cg300362d
_journal_volume 12
_journal_year 2012
_chemical_formula_moiety 'C33 H23 Br Cu2 La2 N4 O16, H4 O2'
_chemical_formula_sum 'C33 H27 Br Cu2 La2 N4 O18'
_chemical_formula_weight 1252.40
_chemical_name_systematic
; 
 ? 
;
_space_group_IT_number 15
_symmetry_cell_setting monoclinic
_symmetry_space_group_name_Hall '-C 2yc'
_symmetry_space_group_name_H-M 'C 1 2/c 1'
_atom_sites_solution_hydrogens geom
_atom_sites_solution_primary direct
_atom_sites_solution_secondary difmap
_audit_creation_method SHELXL-97
_cell_angle_alpha 90.00
_cell_angle_beta 107.784(5)
_cell_angle_gamma 90.00
_cell_formula_units_Z 8
_cell_length_a 15.2400(7)
_cell_length_b 31.4564(11)
_cell_length_c 16.8503(8)
_cell_measurement_reflns_used 4454
_cell_measurement_temperature 293(2)
_cell_measurement_theta_max 29.0632
_cell_measurement_theta_min 2.2511
_cell_volume 7692.0(6)
_computing_cell_refinement
;
CrysAlisPro, Agilent Technologies,
Version 1.171.34.49 (release 20-01-2011 CrysAlis171 .NET)
(compiled Jan 20 2011,15:58:25)
;
_computing_data_collection
;
CrysAlisPro, Agilent Technologies,
Version 1.171.34.49 (release 20-01-2011 CrysAlis171 .NET)
(compiled Jan 20 2011,15:58:25)
;
_computing_data_reduction
;
CrysAlisPro, Agilent Technologies,
Version 1.171.34.49 (release 20-01-2011 CrysAlis171 .NET)
(compiled Jan 20 2011,15:58:25)
;
_computing_molecular_graphics 'Bruker SHELXTL'
_computing_publication_material 'Bruker SHELXTL'
_computing_structure_refinement 'SHELXL-97 (Sheldrick, 1997)'
_computing_structure_solution 'SHELXS-97 (Sheldrick, 1990)'
_diffrn_ambient_temperature 293(2)
_diffrn_detector_area_resol_mean 16.2083
_diffrn_measured_fraction_theta_full 0.990
_diffrn_measured_fraction_theta_max 0.990
_diffrn_measurement_device_type 'Xcalibur, Eos'
_diffrn_measurement_method '\w scans'
_diffrn_radiation_monochromator graphite
_diffrn_radiation_source 'fine-focus sealed tube'
_diffrn_radiation_type MoK\a
_diffrn_radiation_wavelength 0.71073
_diffrn_reflns_av_R_equivalents 0.0414
_diffrn_reflns_av_sigmaI/netI 0.0668
_diffrn_reflns_limit_h_max 13
_diffrn_reflns_limit_h_min -19
_diffrn_reflns_limit_k_max 39
_diffrn_reflns_limit_k_min -39
_diffrn_reflns_limit_l_max 21
_diffrn_reflns_limit_l_min -19
_diffrn_reflns_number 18142
_diffrn_reflns_theta_full 26.75
_diffrn_reflns_theta_max 26.75
_diffrn_reflns_theta_min 2.26
_diffrn_standards_interval_count none
_diffrn_standards_interval_time none
_exptl_absorpt_coefficient_mu 4.391
_exptl_absorpt_correction_T_max 0.8796
_exptl_absorpt_correction_T_min 0.5056
_exptl_absorpt_correction_type multi-scan
_exptl_absorpt_process_details
;
CrysAlisPro, Agilent Technologies,
Version 1.171.34.49. 
Empirical absorption correction using spherical harmonics,
 implemented in SCALE3 ABSPACK scaling algorithm.
;
_exptl_crystal_colour 'light yellow to green'
_exptl_crystal_density_diffrn 2.163
_exptl_crystal_density_method 'not measured'
_exptl_crystal_description rod-like
_exptl_crystal_F_000 4832
_exptl_crystal_size_max 0.18
_exptl_crystal_size_mid 0.08
_exptl_crystal_size_min 0.03
_refine_diff_density_max 1.438
_refine_diff_density_min -1.025
_refine_diff_density_rms 0.260
_refine_ls_extinction_method none
_refine_ls_goodness_of_fit_ref 1.014
_refine_ls_hydrogen_treatment constr
_refine_ls_matrix_type full
_refine_ls_number_parameters 536
_refine_ls_number_reflns 8114
_refine_ls_number_restraints 12
_refine_ls_restrained_S_all 1.016
_refine_ls_R_factor_all 0.0768
_refine_ls_R_factor_gt 0.0379
_refine_ls_shift/su_max 0.001
_refine_ls_shift/su_mean 0.000
_refine_ls_structure_factor_coef Fsqd
_refine_ls_weighting_details 'calc w=1/[\s^2^(Fo^2^)+(0.0470P)^2^+26.0000P] where P=(Fo^2^+2Fc^2^)/3'
_refine_ls_weighting_scheme calc
_refine_ls_wR_factor_gt 0.0803
_refine_ls_wR_factor_ref 0.1141
_reflns_number_gt 5421
_reflns_number_total 8114
_reflns_threshold_expression >2sigma(I)
_cod_data_source_file cg300362d_si_002.cif
_cod_data_source_block I-B
_cod_depositor_comments
;
The following automatic conversions were performed:

'_symmetry_cell_setting' value 'Monoclinic' changed to 'monoclinic'
according to /home/saulius/struct/CIF-dictionaries/cif_core.dic
dictionary named 'cif_core.dic' version 2.4.1 from 2010-06-29.

Automatic conversion script
Id: cif_fix_values 1891 2012-01-12 08:04:46Z andrius 
;
_cod_original_cell_volume 7691.9(6)
_cod_original_sg_symbol_Hall '-C 2yc '
_cod_original_sg_symbol_H-M 'C 2/c'
_cod_database_code 4506261

loop_
_symmetry_equiv_pos_as_xyz
'x, y, z'
'-x, y, -z+1/2'
'x+1/2, y+1/2, z'
'-x+1/2, y+1/2, -z+1/2'
'-x, -y, -z'
'x, -y, z-1/2'
'-x+1/2, -y+1/2, -z'
'x+1/2, -y+1/2, z-1/2'

loop_
_atom_site_label
_atom_site_type_symbol
_atom_site_fract_x
_atom_site_fract_y
_atom_site_fract_z
_atom_site_U_iso_or_equiv
_atom_site_adp_type
_atom_site_occupancy
_atom_site_symmetry_multiplicity
_atom_site_calc_flag
_atom_site_refinement_flags
La1 La 0.14140(2) 0.238368(11) 0.63512(2) 0.01303(10) Uani 1 1 d .
La2 La 0.35333(2) 0.266674(11) 0.85787(2) 0.01320(10) Uani 1 1 d .
Br1 Br 0.32501(7) 0.00691(3) 1.13155(6) 0.0551(3) Uani 1 1 d .
Cu1 Cu 0.17460(9) 0.01485(3) 1.02015(7) 0.0534(3) Uani 1 1 d .
Cu2 Cu 0.34924(8) 0.00367(3) 0.97882(8) 0.0512(3) Uani 1 1 d .
O1 O 0.3163(3) 0.22458(13) 0.7266(3) 0.0188(10) Uani 1 1 d .
O2 O 0.2659(3) 0.18108(15) 0.6205(3) 0.0256(11) Uani 1 1 d .
O3 O 0.4968(3) 0.26093(14) 0.8149(3) 0.0214(10) Uani 1 1 d .
O4 O 0.1820(3) 0.28129(13) 0.7649(3) 0.0183(10) Uani 1 1 d .
O5 O 0.2341(3) 0.32483(15) 0.8701(3) 0.0284(12) Uani 1 1 d .
O6 O 0.0013(3) 0.24681(14) 0.6841(3) 0.0214(10) Uani 1 1 d .
O7 O 0.1566(3) 0.18094(14) 0.7466(3) 0.0240(11) Uani 1 1 d .
O8 O 0.2404(3) 0.20931(14) 0.8684(3) 0.0248(11) Uani 1 1 d .
O9 O 0.2533(3) 0.29596(14) 0.6186(3) 0.0232(11) Uani 1 1 d .
O10 O 0.3373(3) 0.32324(14) 0.7418(3) 0.0223(11) Uani 1 1 d .
O11 O 0.4572(3) 0.21093(15) 0.9363(3) 0.0298(12) Uani 1 1 d .
O12 O 0.5512(3) 0.19887(14) 1.0630(3) 0.0310(12) Uani 1 1 d .
O13 O 0.0262(3) 0.18788(13) 0.5607(3) 0.0227(11) Uani 1 1 d .
O14 O -0.0529(3) 0.17353(14) 0.4292(3) 0.0292(12) Uani 1 1 d .
O15 O 0.1438(3) 0.23675(16) 0.4817(3) 0.0301(12) Uani 1 1 d .
H15C H 0.0909 0.2320 0.4474 0.045 Uiso 1 1 d R
H15B H 0.1827 0.2191 0.4743 0.045 Uiso 1 1 d R
O16 O 0.3484(3) 0.26139(15) 1.0134(3) 0.0276(12) Uani 1 1 d .
H16C H 0.3105 0.2788 1.0233 0.041 Uiso 1 1 d R
H16B H 0.4013 0.2646 1.0489 0.041 Uiso 1 1 d R
N1 N 0.1658(5) 0.06642(19) 0.9563(4) 0.0390(17) Uani 1 1 d .
N2 N 0.2032(5) 0.45039(18) 0.5677(4) 0.0362(16) Uani 1 1 d .
N3 N 0.4114(4) 0.05673(19) 0.9763(4) 0.0357(16) Uani 1 1 d .
N4 N 0.1070(5) 0.03680(19) 0.5232(4) 0.0418(18) Uani 1 1 d .
C1 C 0.3275(4) 0.19333(19) 0.6831(4) 0.0158(14) Uani 1 1 d .
C2 C 0.5000 0.2427(3) 0.7500 0.017(2) Uani 1 2 d S
C3 C 0.5000 0.1939(3) 0.7500 0.0146(19) Uani 1 2 d S
C4 C 0.4187(4) 0.1709(2) 0.7139(4) 0.0169(14) Uani 1 1 d .
C5 C 0.4191(4) 0.1269(2) 0.7109(4) 0.0223(15) Uani 1 1 d .
H5A H 0.3657 0.1122 0.6829 0.027 Uiso 1 1 calc R
C6 C 0.5000 0.1049(3) 0.7500 0.026(2) Uani 1 2 d S
H6A H 0.5000 0.0754 0.7500 0.031 Uiso 1 2 calc SR
C7 C 0.1715(4) 0.31290(19) 0.8076(4) 0.0139(13) Uani 1 1 d .
C8 C 0.0000 0.2645(3) 0.7500 0.0158(19) Uani 1 2 d S
C9 C 0.0000 0.3131(3) 0.7500 0.018(2) Uani 1 2 d S
C10 C 0.0818(4) 0.33608(19) 0.7792(4) 0.0165(14) Uani 1 1 d .
C11 C 0.0816(4) 0.3801(2) 0.7815(4) 0.0196(15) Uani 1 1 d .
H11A H 0.1365 0.3948 0.8043 0.023 Uiso 1 1 calc R
C12 C 0.0000 0.4021(3) 0.7500 0.023(2) Uani 1 2 d S
H12A H 0.0000 0.4317 0.7500 0.028 Uiso 1 2 calc SR
C13 C 0.1915(4) 0.1808(2) 0.8237(4) 0.0194(15) Uani 1 1 d .
C14 C 0.1771(5) 0.1412(2) 0.8694(4) 0.0230(16) Uani 1 1 d .
C15 C 0.2168(5) 0.1385(2) 0.9556(4) 0.0253(16) Uani 1 1 d .
H15A H 0.2487 0.1615 0.9857 0.030 Uiso 1 1 calc R
C16 C 0.2080(6) 0.1016(2) 0.9951(5) 0.0352(19) Uani 1 1 d .
H16A H 0.2330 0.1007 1.0528 0.042 Uiso 1 1 calc R
C17 C 0.1254(6) 0.0695(3) 0.8733(5) 0.046(2) Uani 1 1 d .
H17A H 0.0937 0.0461 0.8445 0.055 Uiso 1 1 calc R
C18 C 0.1295(6) 0.1061(2) 0.8298(5) 0.040(2) Uani 1 1 d .
H18A H 0.0997 0.1071 0.7728 0.047 Uiso 1 1 calc R
C19 C 0.2871(4) 0.32605(19) 0.6673(4) 0.0187(14) Uani 1 1 d .
C20 C 0.2624(4) 0.3703(2) 0.6319(4) 0.0216(15) Uani 1 1 d .
C21 C 0.2300(5) 0.3771(2) 0.5472(4) 0.0280(17) Uani 1 1 d .
H21A H 0.2266 0.3549 0.5101 0.034 Uiso 1 1 calc R
C22 C 0.2030(6) 0.4171(2) 0.5188(5) 0.041(2) Uani 1 1 d .
H22A H 0.1831 0.4214 0.4614 0.049 Uiso 1 1 calc R
C23 C 0.2338(6) 0.4429(2) 0.6500(5) 0.042(2) Uani 1 1 d .
H23A H 0.2337 0.4653 0.6861 0.051 Uiso 1 1 calc R
C24 C 0.2650(5) 0.4043(2) 0.6833(5) 0.0335(19) Uani 1 1 d .
H24A H 0.2879 0.4010 0.7408 0.040 Uiso 1 1 calc R
C25 C 0.4952(4) 0.1875(2) 0.9963(4) 0.0174(13) Uani 1 1 d .
C26 C 0.4707(4) 0.1412(2) 0.9881(4) 0.0185(15) Uani 1 1 d .
C27 C 0.4999(5) 0.1144(2) 1.0547(4) 0.0295(18) Uani 1 1 d .
H27A H 0.5405 0.1240 1.1047 0.035 Uiso 1 1 calc R
C28 C 0.4688(5) 0.0731(2) 1.0476(5) 0.0345(19) Uani 1 1 d .
H28A H 0.4882 0.0555 1.0941 0.041 Uiso 1 1 calc R
C29 C 0.3887(6) 0.0826(2) 0.9101(5) 0.041(2) Uani 1 1 d .
H29A H 0.3537 0.0716 0.8590 0.049 Uiso 1 1 calc R
C30 C 0.4146(5) 0.1247(2) 0.9136(4) 0.0317(18) Uani 1 1 d .
H30A H 0.3946 0.1419 0.8666 0.038 Uiso 1 1 calc R
C31 C 0.0001(4) 0.1635(2) 0.4994(4) 0.0187(14) Uani 1 1 d .
C32 C 0.0355(5) 0.1185(2) 0.5093(4) 0.0210(15) Uani 1 1 d .
C33 C 0.0972(5) 0.1048(2) 0.5827(4) 0.0328(19) Uani 1 1 d .
H33A H 0.1156 0.1226 0.6289 0.039 Uiso 1 1 calc R
C34 C 0.1309(6) 0.0645(2) 0.5864(5) 0.039(2) Uani 1 1 d .
H34A H 0.1732 0.0557 0.6361 0.047 Uiso 1 1 calc R
C35 C 0.0458(6) 0.0503(2) 0.4535(5) 0.051(3) Uani 1 1 d .
H35A H 0.0267 0.0314 0.4090 0.061 Uiso 1 1 calc R
C36 C 0.0093(6) 0.0905(2) 0.4434(5) 0.042(2) Uani 1 1 d .
H36A H -0.0325 0.0987 0.3930 0.051 Uiso 1 1 calc R
O17 O 0.5000 0.3735(3) 0.7500 0.056(2) Uani 1 2 d SU
O18 O 0.0000 0.0373(5) 0.2500 0.124(5) Uani 1 2 d SU

loop_
_atom_site_aniso_label
_atom_site_aniso_U_11
_atom_site_aniso_U_22
_atom_site_aniso_U_33
_atom_site_aniso_U_23
_atom_site_aniso_U_13
_atom_site_aniso_U_12
La1 0.01117(19) 0.01339(17) 0.01249(19) -0.00127(15) 0.00059(14) 0.00052(15)
La2 0.01114(19) 0.01326(17) 0.01305(19) -0.00046(15) 0.00052(14) -0.00137(15)
Br1 0.0723(7) 0.0468(5) 0.0413(5) -0.0051(4) 0.0101(5) -0.0289(5)
Cu1 0.0947(10) 0.0229(5) 0.0456(7) 0.0012(5) 0.0256(6) -0.0233(6)
Cu2 0.0634(7) 0.0204(5) 0.0633(8) -0.0077(5) 0.0100(6) -0.0169(5)
O1 0.013(2) 0.016(2) 0.023(2) -0.0042(19) -0.0006(18) 0.0019(18)
O2 0.018(2) 0.030(3) 0.024(3) -0.010(2) 0.000(2) 0.003(2)
O3 0.014(2) 0.025(2) 0.025(3) -0.006(2) 0.0053(19) -0.001(2)
O4 0.012(2) 0.020(2) 0.020(2) -0.0079(19) 0.0004(18) 0.0008(18)
O5 0.019(3) 0.035(3) 0.025(3) -0.015(2) -0.002(2) 0.004(2)
O6 0.021(2) 0.019(2) 0.026(3) -0.012(2) 0.009(2) -0.002(2)
O7 0.030(3) 0.026(2) 0.014(2) 0.004(2) 0.004(2) -0.004(2)
O8 0.026(3) 0.026(2) 0.018(2) 0.004(2) 0.001(2) -0.015(2)
O9 0.029(3) 0.019(2) 0.021(2) -0.003(2) 0.007(2) -0.004(2)
O10 0.024(3) 0.023(2) 0.018(2) 0.005(2) 0.003(2) -0.001(2)
O11 0.034(3) 0.024(2) 0.026(3) 0.008(2) 0.002(2) 0.008(2)
O12 0.040(3) 0.024(3) 0.025(3) -0.006(2) 0.004(2) -0.014(2)
O13 0.020(2) 0.018(2) 0.024(3) -0.008(2) -0.003(2) -0.002(2)
O14 0.034(3) 0.025(3) 0.021(3) 0.004(2) -0.003(2) 0.012(2)
O15 0.020(3) 0.050(3) 0.019(2) -0.005(2) 0.004(2) 0.002(2)
O16 0.021(3) 0.039(3) 0.020(2) -0.004(2) 0.002(2) 0.003(2)
N1 0.060(5) 0.025(3) 0.034(4) 0.003(3) 0.016(3) -0.010(3)
N2 0.048(4) 0.021(3) 0.041(4) 0.004(3) 0.015(3) 0.014(3)
N3 0.047(4) 0.027(3) 0.035(4) -0.007(3) 0.016(3) -0.011(3)
N4 0.055(5) 0.017(3) 0.043(4) -0.002(3) 0.000(3) 0.013(3)
C1 0.016(3) 0.017(3) 0.016(3) 0.000(3) 0.007(3) -0.003(3)
C2 0.012(4) 0.019(4) 0.022(5) 0.000 0.008(4) 0.000
C3 0.018(5) 0.018(4) 0.011(4) 0.000 0.010(4) 0.000
C4 0.012(3) 0.021(3) 0.018(3) -0.001(3) 0.005(3) -0.004(3)
C5 0.014(3) 0.021(3) 0.031(4) -0.006(3) 0.005(3) -0.001(3)
C6 0.027(6) 0.014(4) 0.036(6) 0.000 0.009(5) 0.000
C7 0.012(3) 0.017(3) 0.013(3) 0.000(3) 0.004(2) -0.003(3)
C8 0.002(4) 0.018(4) 0.027(5) 0.000 0.004(3) 0.000
C9 0.020(5) 0.015(4) 0.019(5) 0.000 0.003(4) 0.000
C10 0.016(3) 0.016(3) 0.018(3) -0.005(3) 0.005(3) -0.002(3)
C11 0.019(4) 0.020(3) 0.022(4) -0.008(3) 0.009(3) -0.007(3)
C12 0.025(5) 0.015(4) 0.031(6) 0.000 0.010(4) 0.000
C13 0.019(3) 0.020(3) 0.020(4) 0.006(3) 0.006(3) -0.001(3)
C14 0.024(4) 0.023(3) 0.023(4) 0.003(3) 0.007(3) -0.007(3)
C15 0.037(4) 0.019(3) 0.020(4) -0.003(3) 0.008(3) -0.012(3)
C16 0.052(5) 0.028(4) 0.025(4) 0.000(3) 0.011(4) -0.010(4)
C17 0.067(6) 0.035(4) 0.028(5) 0.001(4) 0.003(4) -0.028(4)
C18 0.052(5) 0.039(4) 0.018(4) 0.003(3) -0.005(3) -0.025(4)
C19 0.019(3) 0.015(3) 0.026(4) 0.004(3) 0.011(3) 0.001(3)
C20 0.022(4) 0.016(3) 0.027(4) 0.005(3) 0.009(3) 0.004(3)
C21 0.039(4) 0.021(3) 0.023(4) 0.000(3) 0.007(3) 0.003(3)
C22 0.060(6) 0.037(4) 0.021(4) 0.009(4) 0.005(4) 0.014(4)
C23 0.063(6) 0.023(4) 0.039(5) -0.001(4) 0.013(4) 0.012(4)
C24 0.044(5) 0.027(4) 0.024(4) -0.001(3) 0.002(3) 0.005(4)
C25 0.021(3) 0.016(3) 0.018(3) 0.000(3) 0.010(3) -0.003(3)
C26 0.018(3) 0.018(3) 0.018(3) -0.004(3) 0.004(3) -0.007(3)
C27 0.038(4) 0.023(4) 0.021(4) 0.002(3) -0.001(3) -0.008(3)
C28 0.046(5) 0.026(4) 0.028(4) 0.004(3) 0.007(4) -0.004(4)
C29 0.061(6) 0.036(4) 0.020(4) -0.013(4) 0.006(4) -0.017(4)
C30 0.043(5) 0.027(4) 0.020(4) -0.003(3) 0.002(3) -0.011(4)
C31 0.015(3) 0.017(3) 0.024(3) 0.006(3) 0.007(3) -0.001(3)
C32 0.024(3) 0.019(3) 0.017(3) -0.004(3) 0.002(3) 0.004(3)
C33 0.047(5) 0.022(4) 0.021(4) -0.006(3) -0.004(3) 0.013(3)
C34 0.052(5) 0.030(4) 0.026(4) 0.007(4) -0.002(4) 0.020(4)
C35 0.077(7) 0.031(4) 0.035(5) -0.020(4) 0.002(5) 0.017(5)
C36 0.062(6) 0.029(4) 0.025(4) -0.005(4) -0.005(4) 0.012(4)
O17 0.043(5) 0.062(5) 0.064(5) 0.000 0.017(4) 0.000
O18 0.161(9) 0.133(8) 0.071(7) 0.000 0.024(6) 0.000

loop_
_atom_type_symbol
_atom_type_description
_atom_type_scat_dispersion_real
_atom_type_scat_dispersion_imag
_atom_type_scat_source
C C 0.0033 0.0016 'International Tables Vol C Tables 4.2.6.8 and 6.1.1.4'
H H 0.0000 0.0000 'International Tables Vol C Tables 4.2.6.8 and 6.1.1.4'
N N 0.0061 0.0033 'International Tables Vol C Tables 4.2.6.8 and 6.1.1.4'
O O 0.0106 0.0060 'International Tables Vol C Tables 4.2.6.8 and 6.1.1.4'
Cu Cu 0.3201 1.2651 'International Tables Vol C Tables 4.2.6.8 and 6.1.1.4'
Br Br -0.2901 2.4595 'International Tables Vol C Tables 4.2.6.8 and 6.1.1.4'
La La -0.2871 2.4523 'International Tables Vol C Tables 4.2.6.8 and 6.1.1.4'

loop_
_geom_angle_atom_site_label_1
_geom_angle_atom_site_label_2
_geom_angle_atom_site_label_3
_geom_angle
_geom_angle_site_symmetry_1
_geom_angle_site_symmetry_3
O13 La1 O4 139.59(15) . .
O13 La1 O12 93.59(15) . 8_455
O4 La1 O12 87.20(14) . 8_455
O13 La1 O6 71.71(15) . .
O4 La1 O6 70.33(14) . .
O12 La1 O6 71.46(16) 8_455 .
O13 La1 O9 144.25(15) . .
O4 La1 O9 73.48(14) . .
O12 La1 O9 70.97(16) 8_455 .
O6 La1 O9 128.19(14) . .
O13 La1 O7 78.80(14) . .
O4 La1 O7 78.19(14) . .
O12 La1 O7 145.68(16) 8_455 .
O6 La1 O7 74.40(15) . .
O9 La1 O7 131.57(14) . .
O13 La1 O15 72.49(15) . .
O4 La1 O15 144.31(15) . .
O12 La1 O15 72.79(16) 8_455 .
O6 La1 O15 126.67(14) . .
O9 La1 O15 72.16(14) . .
O7 La1 O15 133.60(15) . .
O13 La1 O1 129.10(13) . .
O4 La1 O1 69.15(13) . .
O12 La1 O1 135.35(15) 8_455 .
O6 La1 O1 128.41(14) . .
O9 La1 O1 66.28(14) . .
O7 La1 O1 67.22(14) . .
O15 La1 O1 104.82(14) . .
O13 La1 O2 86.14(14) . .
O4 La1 O2 116.94(13) . .
O12 La1 O2 141.79(16) 8_455 .
O6 La1 O2 142.40(15) . .
O9 La1 O2 87.26(15) . .
O7 La1 O2 71.68(15) . .
O15 La1 O2 70.75(14) . .
O1 La1 O2 48.37(13) . .
O14 La2 O11 95.77(16) 8_556 .
O14 La2 O1 141.79(16) 8_556 .
O11 La2 O1 91.87(15) . .
O14 La2 O3 76.55(16) 8_556 .
O11 La2 O3 68.28(16) . .
O1 La2 O3 71.74(14) . .
O14 La2 O8 145.10(16) 8_556 .
O11 La2 O8 78.11(16) . .
O1 La2 O8 73.10(15) . .
O3 La2 O8 129.65(15) . .
O14 La2 O10 75.51(14) 8_556 .
O11 La2 O10 142.16(16) . .
O1 La2 O10 75.65(14) . .
O3 La2 O10 73.88(14) . .
O8 La2 O10 129.02(14) . .
O14 La2 O5 74.97(15) 8_556 .
O11 La2 O5 143.13(16) . .
O1 La2 O5 117.68(13) . .
O3 La2 O5 139.10(15) . .
O8 La2 O5 89.39(16) . .
O10 La2 O5 71.00(15) . .
O14 La2 O4 118.76(14) 8_556 .
O11 La2 O4 143.09(15) . .
O1 La2 O4 69.58(13) . .
O3 La2 O4 129.14(14) . .
O8 La2 O4 66.21(14) . .
O10 La2 O4 65.56(14) . .
O5 La2 O4 49.03(13) . .
O14 La2 O16 75.57(15) 8_556 .
O11 La2 O16 68.37(15) . .
O1 La2 O16 141.07(14) . .
O3 La2 O16 124.82(14) . .
O8 La2 O16 70.22(14) . .
O10 La2 O16 139.66(14) . .
O5 La2 O16 74.76(15) . .
O4 La2 O16 106.01(14) . .
Cu1 Br1 Cu2 69.48(5) . .
N1 Cu1 N4 140.8(3) . 6_556
N1 Cu1 Br1 113.3(2) . .
N4 Cu1 Br1 105.7(2) 6_556 .
N2 Cu2 N3 153.5(3) 4_546 .
N2 Cu2 Br1 105.0(2) 4_546 .
N3 Cu2 Br1 101.5(2) . .
C1 O1 La2 153.0(4) . .
C1 O1 La1 94.6(4) . .
La2 O1 La1 109.96(15) . .
C1 O2 La1 95.0(4) . .
C2 O3 La2 123.8(3) . .
C7 O4 La1 152.5(4) . .
C7 O4 La2 94.2(3) . .
La1 O4 La2 111.28(15) . .
C7 O5 La2 95.3(4) . .
C8 O6 La1 125.6(3) . .
C13 O7 La1 133.0(4) . .
C13 O8 La2 139.1(4) . .
C19 O9 La1 128.0(4) . .
C19 O10 La2 133.4(4) . .
C25 O11 La2 157.6(5) . .
C25 O12 La1 142.6(4) . 8_556
C31 O13 La1 146.2(5) . .
C31 O14 La2 140.4(4) . 8_455
La1 O15 H15C 112.5 . .
La1 O15 H15B 112.4 . .
H15C O15 H15B 110.2 . .
La2 O16 H16C 112.4 . .
La2 O16 H16B 112.5 . .
H16C O16 H16B 109.9 . .
C16 N1 C17 116.5(6) . .
C16 N1 Cu1 118.6(5) . .
C17 N1 Cu1 124.8(5) . .
C22 N2 C23 115.9(6) . .
C22 N2 Cu2 120.8(5) . 4_556
C23 N2 Cu2 123.0(5) . 4_556
C29 N3 C28 116.2(6) . .
C29 N3 Cu2 122.8(5) . .
C28 N3 Cu2 119.9(5) . .
C35 N4 C34 116.3(6) . .
C35 N4 Cu1 118.8(5) . 6
C34 N4 Cu1 123.5(5) . 6
O2 C1 O1 122.1(6) . .
O2 C1 C4 121.9(6) . .
O1 C1 C4 116.0(5) . .
O3 C2 O3 125.2(8) . 2_656
O3 C2 C3 117.4(4) . .
O3 C2 C3 117.4(4) 2_656 .
C4 C3 C4 118.0(8) . 2_656
C4 C3 C2 121.0(4) . .
C4 C3 C2 121.0(4) 2_656 .
C5 C4 C3 121.1(6) . .
C5 C4 C1 118.1(5) . .
C3 C4 C1 120.7(6) . .
C4 C5 C6 119.5(6) . .
C4 C5 H5A 120.2 . .
C6 C5 H5A 120.2 . .
C5 C6 C5 120.4(9) 2_656 .
C5 C6 H6A 119.8 2_656 .
C5 C6 H6A 119.8 . .
O5 C7 O4 121.4(6) . .
O5 C7 C10 120.9(6) . .
O4 C7 C10 117.6(5) . .
O6 C8 O6 127.0(8) 2_556 .
O6 C8 C9 116.5(4) 2_556 .
O6 C8 C9 116.5(4) . .
C10 C9 C10 117.5(8) . 2_556
C10 C9 C8 121.2(4) . .
C10 C9 C8 121.2(4) 2_556 .
C11 C10 C9 121.3(6) . .
C11 C10 C7 119.2(6) . .
C9 C10 C7 119.5(6) . .
C12 C11 C10 120.0(6) . .
C12 C11 H11A 120.0 . .
C10 C11 H11A 120.0 . .
C11 C12 C11 119.7(8) 2_556 .
C11 C12 H12A 120.2 2_556 .
C11 C12 H12A 120.2 . .
O7 C13 O8 127.4(6) . .
O7 C13 C14 116.9(6) . .
O8 C13 C14 115.7(6) . .
C18 C14 C15 117.0(6) . .
C18 C14 C13 123.3(6) . .
C15 C14 C13 119.6(6) . .
C16 C15 C14 118.8(6) . .
C16 C15 H15A 120.6 . .
C14 C15 H15A 120.6 . .
N1 C16 C15 124.5(7) . .
N1 C16 H16A 117.7 . .
C15 C16 H16A 117.7 . .
N1 C17 C18 122.1(7) . .
N1 C17 H17A 119.0 . .
C18 C17 H17A 119.0 . .
C17 C18 C14 121.1(7) . .
C17 C18 H18A 119.5 . .
C14 C18 H18A 119.5 . .
O9 C19 O10 127.0(6) . .
O9 C19 C20 115.7(6) . .
O10 C19 C20 117.3(6) . .
C24 C20 C21 117.8(6) . .
C24 C20 C19 120.9(6) . .
C21 C20 C19 121.2(6) . .
C22 C21 C20 118.8(7) . .
C22 C21 H21A 120.6 . .
C20 C21 H21A 120.6 . .
N2 C22 C21 124.3(7) . .
N2 C22 H22A 117.8 . .
C21 C22 H22A 117.8 . .
N2 C23 C24 123.3(7) . .
N2 C23 H23A 118.4 . .
C24 C23 H23A 118.4 . .
C23 C24 C20 119.9(7) . .
C23 C24 H24A 120.1 . .
C20 C24 H24A 120.1 . .
O12 C25 O11 125.9(6) . .
O12 C25 C26 116.6(6) . .
O11 C25 C26 117.4(6) . .
C27 C26 C30 118.0(6) . .
C27 C26 C25 121.0(6) . .
C30 C26 C25 121.0(6) . .
C26 C27 C28 119.7(6) . .
C26 C27 H27A 120.2 . .
C28 C27 H27A 120.2 . .
N3 C28 C27 123.3(7) . .
N3 C28 H28A 118.4 . .
C27 C28 H28A 118.4 . .
N3 C29 C30 123.4(7) . .
N3 C29 H29A 118.3 . .
C30 C29 H29A 118.3 . .
C29 C30 C26 119.2(7) . .
C29 C30 H30A 120.4 . .
C26 C30 H30A 120.4 . .
O13 C31 O14 125.2(6) . .
O13 C31 C32 118.2(6) . .
O14 C31 C32 116.6(6) . .
C33 C32 C36 118.4(6) . .
C33 C32 C31 121.2(6) . .
C36 C32 C31 120.4(6) . .
C34 C33 C32 118.6(7) . .
C34 C33 H33A 120.7 . .
C32 C33 H33A 120.7 . .
N4 C34 C33 124.2(7) . .
N4 C34 H34A 117.9 . .
C33 C34 H34A 117.9 . .
N4 C35 C36 123.6(7) . .
N4 C35 H35A 118.2 . .
C36 C35 H35A 118.2 . .
C35 C36 C32 118.9(7) . .
C35 C36 H36A 120.6 . .
C32 C36 H36A 120.6 . .

loop_
_geom_bond_atom_site_label_1
_geom_bond_atom_site_label_2
_geom_bond_distance
_geom_bond_site_symmetry_2
La1 O13 2.415(4) .
La1 O4 2.483(4) .
La1 O12 2.499(4) 8_455
La1 O6 2.527(4) .
La1 O9 2.561(4) .
La1 O7 2.565(4) .
La1 O15 2.597(4) .
La1 O1 2.675(4) .
La1 O2 2.682(4) .
La2 O14 2.445(4) 8_556
La2 O11 2.460(4) .
La2 O1 2.491(4) .
La2 O3 2.511(4) .
La2 O8 2.537(4) .
La2 O10 2.599(4) .
La2 O5 2.631(5) .
La2 O4 2.642(4) .
La2 O16 2.650(5) .
Br1 Cu1 2.4924(16) .
Br1 Cu2 2.7112(16) .
Cu1 N1 1.929(6) .
Cu1 N4 1.933(6) 6_556
Cu2 N2 1.918(6) 4_546
Cu2 N3 1.926(6) .
O1 C1 1.269(7) .
O2 C1 1.240(7) .
O3 C2 1.249(6) .
O4 C7 1.266(7) .
O5 C7 1.243(7) .
O6 C8 1.248(5) .
O7 C13 1.245(7) .
O8 C13 1.259(7) .
O9 C19 1.255(7) .
O10 C19 1.259(7) .
O11 C25 1.242(7) .
O12 C25 1.239(7) .
O12 La1 2.499(4) 8_556
O13 C31 1.249(8) .
O14 C31 1.252(7) .
O14 La2 2.445(4) 8_455
O15 H15C 0.8500 .
O15 H15B 0.8499 .
O16 H16C 0.8500 .
O16 H16B 0.8500 .
N1 C16 1.344(9) .
N1 C17 1.348(9) .
N2 C22 1.331(9) .
N2 C23 1.342(10) .
N2 Cu2 1.918(6) 4_556
N3 C29 1.339(9) .
N3 C28 1.352(9) .
N4 C35 1.327(10) .
N4 C34 1.337(9) .
N4 Cu1 1.933(6) 6
C1 C4 1.503(8) .
C2 O3 1.249(6) 2_656
C2 C3 1.535(11) .
C3 C4 1.402(7) .
C3 C4 1.402(7) 2_656
C4 C5 1.385(8) .
C5 C6 1.391(8) .
C5 H5A 0.9300 .
C6 C5 1.391(8) 2_656
C6 H6A 0.9300 .
C7 C10 1.494(8) .
C8 O6 1.248(5) 2_556
C8 C9 1.528(11) .
C9 C10 1.394(7) .
C9 C10 1.394(7) 2_556
C10 C11 1.385(8) .
C11 C12 1.381(8) .
C11 H11A 0.9300 .
C12 C11 1.381(8) 2_556
C12 H12A 0.9300 .
C13 C14 1.515(9) .
C14 C18 1.377(9) .
C14 C15 1.395(9) .
C15 C16 1.367(9) .
C15 H15A 0.9300 .
C16 H16A 0.9300 .
C17 C18 1.377(10) .
C17 H17A 0.9300 .
C18 H18A 0.9300 .
C19 C20 1.516(8) .
C20 C24 1.368(9) .
C20 C21 1.377(9) .
C21 C22 1.364(9) .
C21 H21A 0.9300 .
C22 H22A 0.9300 .
C23 C24 1.362(10) .
C23 H23A 0.9300 .
C24 H24A 0.9300 .
C25 C26 1.498(8) .
C26 C27 1.366(9) .
C26 C30 1.386(8) .
C27 C28 1.376(9) .
C27 H27A 0.9300 .
C28 H28A 0.9300 .
C29 C30 1.379(10) .
C29 H29A 0.9300 .
C30 H30A 0.9300 .
C31 C32 1.506(9) .
C32 C33 1.375(9) .
C32 C36 1.377(9) .
C33 C34 1.361(9) .
C33 H33A 0.9300 .
C34 H34A 0.9300 .
C35 C36 1.372(10) .
C35 H35A 0.9300 .
C36 H36A 0.9300 .

loop_
_geom_hbond_atom_site_label_D
_geom_hbond_atom_site_label_H
_geom_hbond_atom_site_label_A
_geom_hbond_distance_DH
_geom_hbond_distance_HA
_geom_hbond_distance_DA
_geom_hbond_angle_DHA
_geom_hbond_site_symmetry_A
O15 H15C O3 0.85 2.27 3.013(6) 146.8 8_455
O15 H15B O9 0.85 2.14 2.828(7) 138.4 7_556
O16 H16C O8 0.85 2.22 2.881(7) 134.4 7_557
O16 H16B O6 0.85 2.35 3.110(6) 149.3 8_556

loop_
_geom_torsion_atom_site_label_1
_geom_torsion_atom_site_label_2
_geom_torsion_atom_site_label_3
_geom_torsion_atom_site_label_4
_geom_torsion
_geom_torsion_site_symmetry_1
_geom_torsion_site_symmetry_4
Cu2 Br1 Cu1 N1 -65.8(2) . .
Cu2 Br1 Cu1 N4 110.6(2) . 6_556
Cu1 Br1 Cu2 N2 -70.5(2) . 4_546
Cu1 Br1 Cu2 N3 109.9(2) . .
O14 La2 O1 C1 93.7(9) 8_556 .
O11 La2 O1 C1 -8.1(9) . .
O3 La2 O1 C1 58.3(9) . .
O8 La2 O1 C1 -85.1(9) . .
O10 La2 O1 C1 135.8(9) . .
O5 La2 O1 C1 -165.2(9) . .
O4 La2 O1 C1 -155.4(10) . .
O16 La2 O1 C1 -64.9(10) . .
O14 La2 O1 La1 -112.3(2) 8_556 .
O11 La2 O1 La1 145.94(18) . .
O3 La2 O1 La1 -147.7(2) . .
O8 La2 O1 La1 68.96(17) . .
O10 La2 O1 La1 -70.23(17) . .
O5 La2 O1 La1 -11.1(2) . .
O4 La2 O1 La1 -1.36(14) . .
O16 La2 O1 La1 89.1(2) . .
O13 La1 O1 C1 32.2(4) . .
O4 La1 O1 C1 169.9(4) . .
O12 La1 O1 C1 -127.4(4) 8_455 .
O6 La1 O1 C1 129.6(4) . .
O9 La1 O1 C1 -109.5(4) . .
O7 La1 O1 C1 84.4(4) . .
O15 La1 O1 C1 -47.1(4) . .
O2 La1 O1 C1 -0.8(4) . .
O13 La1 O1 La2 -136.31(18) . .
O4 La1 O1 La2 1.45(15) . .
O12 La1 O1 La2 64.1(3) 8_455 .
O6 La1 O1 La2 -38.9(2) . .
O9 La1 O1 La2 81.96(17) . .
O7 La1 O1 La2 -84.09(19) . .
O15 La1 O1 La2 144.41(17) . .
O2 La1 O1 La2 -169.3(3) . .
O13 La1 O2 C1 -154.0(4) . .
O4 La1 O2 C1 -8.8(4) . .
O12 La1 O2 C1 115.1(4) 8_455 .
O6 La1 O2 C1 -101.2(4) . .
O9 La1 O2 C1 61.1(4) . .
O7 La1 O2 C1 -74.6(4) . .
O15 La1 O2 C1 133.2(4) . .
O1 La1 O2 C1 0.9(4) . .
O14 La2 O3 C2 -156.3(6) 8_556 .
O11 La2 O3 C2 101.8(6) . .
O1 La2 O3 C2 2.1(5) . .
O8 La2 O3 C2 49.9(6) . .
O10 La2 O3 C2 -77.8(5) . .
O5 La2 O3 C2 -109.4(5) . .
O4 La2 O3 C2 -40.0(6) . .
O16 La2 O3 C2 142.3(5) . .
O13 La1 O4 C7 -78.1(9) . .
O12 La1 O4 C7 14.1(9) 8_455 .
O6 La1 O4 C7 -57.2(9) . .
O9 La1 O4 C7 85.1(9) . .
O7 La1 O4 C7 -134.6(9) . .
O15 La1 O4 C7 69.0(10) . .
O1 La1 O4 C7 155.5(9) . .
O2 La1 O4 C7 163.2(9) . .
O13 La1 O4 La2 125.04(19) . .
O12 La1 O4 La2 -142.72(19) 8_455 .
O6 La1 O4 La2 146.0(2) . .
O9 La1 O4 La2 -71.75(17) . .
O7 La1 O4 La2 68.52(17) . .
O15 La1 O4 La2 -87.9(3) . .
O1 La1 O4 La2 -1.38(14) . .
O2 La1 O4 La2 6.3(2) . .
O14 La2 O4 C7 -29.3(4) 8_556 .
O11 La2 O4 C7 127.9(4) . .
O1 La2 O4 C7 -168.0(4) . .
O3 La2 O4 C7 -125.3(4) . .
O8 La2 O4 C7 112.0(4) . .
O10 La2 O4 C7 -85.0(4) . .
O5 La2 O4 C7 0.5(4) . .
O16 La2 O4 C7 52.8(4) . .
O14 La2 O4 La1 140.25(17) 8_556 .
O11 La2 O4 La1 -62.6(3) . .
O1 La2 O4 La1 1.48(15) . .
O3 La2 O4 La1 44.3(2) . .
O8 La2 O4 La1 -78.45(18) . .
O10 La2 O4 La1 84.51(19) . .
O5 La2 O4 La1 170.0(3) . .
O16 La2 O4 La1 -137.70(17) . .
O14 La2 O5 C7 152.8(4) 8_556 .
O11 La2 O5 C7 -127.9(4) . .
O1 La2 O5 C7 11.7(4) . .
O3 La2 O5 C7 105.4(4) . .
O8 La2 O5 C7 -58.8(4) . .
O10 La2 O5 C7 73.2(4) . .
O4 La2 O5 C7 -0.5(4) . .
O16 La2 O5 C7 -128.4(4) . .
O13 La1 O6 C8 161.4(6) . .
O4 La1 O6 C8 -4.4(5) . .
O12 La1 O6 C8 -98.2(6) 8_455 .
O9 La1 O6 C8 -52.7(6) . .
O7 La1 O6 C8 78.3(6) . .
O15 La1 O6 C8 -148.5(5) . .
O1 La1 O6 C8 35.6(6) . .
O2 La1 O6 C8 104.5(6) . .
O13 La1 O7 C13 -162.1(6) . .
O4 La1 O7 C13 -15.5(6) . .
O12 La1 O7 C13 -82.3(6) 8_455 .
O6 La1 O7 C13 -88.2(6) . .
O9 La1 O7 C13 39.5(7) . .
O15 La1 O7 C13 145.7(6) . .
O1 La1 O7 C13 56.6(6) . .
O2 La1 O7 C13 108.3(6) . .
O14 La2 O8 C13 174.9(6) 8_556 .
O11 La2 O8 C13 -102.2(6) . .
O1 La2 O8 C13 -6.5(6) . .
O3 La2 O8 C13 -53.9(7) . .
O10 La2 O8 C13 48.1(7) . .
O5 La2 O8 C13 112.8(6) . .
O4 La2 O8 C13 68.2(6) . .
O16 La2 O8 C13 -173.2(7) . .
O13 La1 O9 C19 156.8(5) . .
O4 La1 O9 C19 -4.5(5) . .
O12 La1 O9 C19 88.3(5) 8_455 .
O6 La1 O9 C19 42.6(5) . .
O7 La1 O9 C19 -61.3(5) . .
O15 La1 O9 C19 165.7(5) . .
O1 La1 O9 C19 -78.5(5) . .
O2 La1 O9 C19 -123.7(5) . .
O14 La2 O10 C19 -171.3(6) 8_556 .
O11 La2 O10 C19 108.2(6) . .
O1 La2 O10 C19 34.1(6) . .
O3 La2 O10 C19 108.9(6) . .
O8 La2 O10 C19 -19.5(7) . .
O5 La2 O10 C19 -92.5(6) . .
O4 La2 O10 C19 -39.7(6) . .
O16 La2 O10 C19 -125.8(6) . .
O14 La2 O11 C25 75.8(12) 8_556 .
O1 La2 O11 C25 -141.7(12) . .
O3 La2 O11 C25 148.8(12) . .
O8 La2 O11 C25 -69.4(12) . .
O10 La2 O11 C25 149.5(11) . .
O5 La2 O11 C25 3.2(13) . .
O4 La2 O11 C25 -84.3(12) . .
O16 La2 O11 C25 3.8(11) . .
O4 La1 O13 C31 -175.8(7) . .
O12 La1 O13 C31 94.3(7) 8_455 .
O6 La1 O13 C31 163.4(8) . .
O9 La1 O13 C31 32.5(8) . .
O7 La1 O13 C31 -119.5(7) . .
O15 La1 O13 C31 23.6(7) . .
O1 La1 O13 C31 -71.5(8) . .
O2 La1 O13 C31 -47.4(7) . .
N4 Cu1 N1 C16 151.4(6) 6_556 .
Br1 Cu1 N1 C16 -34.1(7) . .
N4 Cu1 N1 C17 -33.5(10) 6_556 .
Br1 Cu1 N1 C17 141.0(7) . .
N2 Cu2 N3 C29 45.5(10) 4_546 .
Br1 Cu2 N3 C29 -135.3(6) . .
N2 Cu2 N3 C28 -146.8(6) 4_546 .
Br1 Cu2 N3 C28 32.4(6) . .
La1 O2 C1 O1 -1.6(7) . .
La1 O2 C1 C4 175.8(5) . .
La2 O1 C1 O2 157.2(6) . .
La1 O1 C1 O2 1.6(7) . .
La2 O1 C1 C4 -20.3(12) . .
La1 O1 C1 C4 -175.9(5) . .
La2 O3 C2 O3 104.4(4) . 2_656
La2 O3 C2 C3 -75.6(4) . .
O3 C2 C3 C4 98.6(4) . .
O3 C2 C3 C4 -81.4(4) 2_656 .
O3 C2 C3 C4 -81.4(4) . 2_656
O3 C2 C3 C4 98.6(4) 2_656 2_656
C4 C3 C4 C5 -2.6(5) 2_656 .
C2 C3 C4 C5 177.4(5) . .
C4 C3 C4 C1 172.9(7) 2_656 .
C2 C3 C4 C1 -7.1(7) . .
O2 C1 C4 C5 -39.2(9) . .
O1 C1 C4 C5 138.3(6) . .
O2 C1 C4 C3 145.1(6) . .
O1 C1 C4 C3 -37.3(8) . .
C3 C4 C5 C6 5.1(9) . .
C1 C4 C5 C6 -170.5(5) . .
C4 C5 C6 C5 -2.5(5) . 2_656
La2 O5 C7 O4 0.9(7) . .
La2 O5 C7 C10 -177.8(5) . .
La1 O4 C7 O5 -159.3(6) . .
La2 O4 C7 O5 -0.9(7) . .
La1 O4 C7 C10 19.4(12) . .
La2 O4 C7 C10 177.8(5) . .
La1 O6 C8 O6 -102.3(4) . 2_556
La1 O6 C8 C9 77.7(4) . .
O6 C8 C9 C10 85.6(4) 2_556 .
O6 C8 C9 C10 -94.4(4) . .
O6 C8 C9 C10 -94.4(4) 2_556 2_556
O6 C8 C9 C10 85.6(4) . 2_556
C10 C9 C10 C11 1.9(4) 2_556 .
C8 C9 C10 C11 -178.1(4) . .
C10 C9 C10 C7 -177.3(7) 2_556 .
C8 C9 C10 C7 2.7(7) . .
O5 C7 C10 C11 40.5(9) . .
O4 C7 C10 C11 -138.2(6) . .
O5 C7 C10 C9 -140.3(6) . .
O4 C7 C10 C9 41.0(8) . .
C9 C10 C11 C12 -3.8(9) . .
C7 C10 C11 C12 175.4(5) . .
C10 C11 C12 C11 1.9(4) . 2_556
La1 O7 C13 O8 -9.2(11) . .
La1 O7 C13 C14 173.4(4) . .
La2 O8 C13 O7 -29.7(11) . .
La2 O8 C13 C14 147.8(5) . .
O7 C13 C14 C18 1.2(11) . .
O8 C13 C14 C18 -176.6(7) . .
O7 C13 C14 C15 178.1(6) . .
O8 C13 C14 C15 0.4(10) . .
C18 C14 C15 C16 1.2(11) . .
C13 C14 C15 C16 -175.9(7) . .
C17 N1 C16 C15 -3.9(13) . .
Cu1 N1 C16 C15 171.6(7) . .
C14 C15 C16 N1 2.3(13) . .
C16 N1 C17 C18 2.1(14) . .
Cu1 N1 C17 C18 -173.1(7) . .
N1 C17 C18 C14 1.3(15) . .
C15 C14 C18 C17 -2.9(12) . .
C13 C14 C18 C17 174.1(8) . .
La1 O9 C19 O10 60.8(9) . .
La1 O9 C19 C20 -117.9(5) . .
La2 O10 C19 O9 -27.7(11) . .
La2 O10 C19 C20 150.9(4) . .
O9 C19 C20 C24 156.1(7) . .
O10 C19 C20 C24 -22.8(10) . .
O9 C19 C20 C21 -18.9(9) . .
O10 C19 C20 C21 162.2(7) . .
C24 C20 C21 C22 0.5(11) . .
C19 C20 C21 C22 175.7(7) . .
C23 N2 C22 C21 1.0(13) . .
Cu2 N2 C22 C21 -172.8(6) 4_556 .
C20 C21 C22 N2 -2.0(13) . .
C22 N2 C23 C24 1.4(13) . .
Cu2 N2 C23 C24 175.1(6) 4_556 .
N2 C23 C24 C20 -2.8(13) . .
C21 C20 C24 C23 1.7(12) . .
C19 C20 C24 C23 -173.4(7) . .
La1 O12 C25 O11 -5.9(13) 8_556 .
La1 O12 C25 C26 174.9(5) 8_556 .
La2 O11 C25 O12 -69.3(15) . .
La2 O11 C25 C26 109.9(11) . .
O12 C25 C26 C27 8.0(10) . .
O11 C25 C26 C27 -171.3(7) . .
O12 C25 C26 C30 -174.7(7) . .
O11 C25 C26 C30 6.0(10) . .
C30 C26 C27 C28 -3.9(11) . .
C25 C26 C27 C28 173.6(7) . .
C29 N3 C28 C27 3.0(12) . .
Cu2 N3 C28 C27 -165.5(6) . .
C26 C27 C28 N3 1.6(13) . .
C28 N3 C29 C30 -5.4(13) . .
Cu2 N3 C29 C30 162.7(6) . .
N3 C29 C30 C26 3.2(13) . .
C27 C26 C30 C29 1.6(11) . .
C25 C26 C30 C29 -175.8(7) . .
La1 O13 C31 O14 -90.3(9) . .
La1 O13 C31 C32 88.7(9) . .
La2 O14 C31 O13 -5.2(12) 8_455 .
La2 O14 C31 C32 175.8(5) 8_455 .
O13 C31 C32 C33 -2.0(11) . .
O14 C31 C32 C33 177.1(7) . .
O13 C31 C32 C36 -179.5(7) . .
O14 C31 C32 C36 -0.4(11) . .
C36 C32 C33 C34 1.3(12) . .
C31 C32 C33 C34 -176.3(7) . .
C35 N4 C34 C33 -0.6(14) . .
Cu1 N4 C34 C33 165.4(7) 6 .
C32 C33 C34 N4 -0.9(14) . .
C34 N4 C35 C36 1.7(15) . .
Cu1 N4 C35 C36 -165.0(8) 6 .
N4 C35 C36 C32 -1.3(15) . .
C33 C32 C36 C35 -0.2(13) . .
C31 C32 C36 C35 177.3(8) . .
